data_8106235
loop_
_publ_author_name
'Baashen, Mohammed'
'Abdel-Wahab, Bakr F.'
'Hegazy, Amany S.'
'Kariuki, Benson M.'
'El-Hiti, Gamal A.'

_publ_section_title
;
 Crystal structure of
 1-phenyl-N&#x2032;-(1-phenyl-5-(thiophen-2-yl)-1H-pyrazole-3-carbonyl)-5-(thiophen-2-yl)-1H-pyrazole-3-carbohydrazide,
 C28H20N6O2S2
;
_journal_issue 4
_journal_name_full 'Zeitschrift f\"ur Kristallographie - New Crystal Structures'
_journal_page_first 617
_journal_page_last 619
_journal_paper_doi 10.1515/ncrs-2017-0375
_journal_volume 233
_journal_year 2018
_chemical_formula_moiety 'C28 H20 N6 O2 S2'
_chemical_formula_sum 'C28 H20 N6 O2 S2'
_chemical_formula_weight 536.62
_space_group_crystal_system triclinic
_space_group_IT_number 2
_space_group_name_Hall '-P 1'
_space_group_name_H-M_alt 'P -1'
_atom_sites_solution_hydrogens geom
_cell_angle_alpha 112.842(6)
_cell_angle_beta 91.963(4)
_cell_angle_gamma 116.129(6)
_cell_formula_units_Z 2
_cell_length_a 10.6738(6)
_cell_length_b 11.7869(7)
_cell_length_c 12.5381(7)
_cell_measurement_reflns_used 3825
_cell_measurement_temperature 296(2)
_cell_measurement_theta_max 29.2580
_cell_measurement_theta_min 4.9620
_cell_volume 1264.38(17)
_computing_cell_refinement 'CrysAlis PRO [9]'
_computing_data_collection 'CrysAlis PRO [9]'
_computing_data_reduction 'CrysAlis PRO [9]'
_computing_molecular_graphics 'ORTEP-3 for Windows [12]'
_computing_publication_material 'WinGX [12] and CHEMDRAW Ultra [13]'
_computing_structure_refinement 'SHELXL [11]'
_computing_structure_solution 'SHELXS [10]'
_diffrn_ambient_temperature 296(2)
_diffrn_measured_fraction_theta_full 0.998
_diffrn_measured_fraction_theta_max 0.836
_diffrn_measurement_device_type 'SuperNova, Dual, Cu at zero, Atlas'
_diffrn_measurement_method '\w scans'
_diffrn_radiation_type MoK\a
_diffrn_radiation_wavelength 0.71073
_diffrn_reflns_av_R_equivalents 0.0187
_diffrn_reflns_av_unetI/netI 0.0301
_diffrn_reflns_Laue_measured_fraction_full 0.998
_diffrn_reflns_Laue_measured_fraction_max 0.836
_diffrn_reflns_limit_h_max 14
_diffrn_reflns_limit_h_min -10
_diffrn_reflns_limit_k_max 13
_diffrn_reflns_limit_k_min -14
_diffrn_reflns_limit_l_max 16
_diffrn_reflns_limit_l_min -17
_diffrn_reflns_number 10719
_diffrn_reflns_point_group_measured_fraction_full 0.998
_diffrn_reflns_point_group_measured_fraction_max 0.836
_diffrn_reflns_theta_full 25.242
_diffrn_reflns_theta_max 29.680
_diffrn_reflns_theta_min 3.389
_diffrn_standards_decay_% 0
_diffrn_standards_interval_count 0
_diffrn_standards_interval_time 0
_diffrn_standards_number 0
_exptl_absorpt_coefficient_mu 0.250
_exptl_absorpt_correction_T_max 0.994
_exptl_absorpt_correction_T_min 0.989
_exptl_absorpt_correction_type gaussian
_exptl_absorpt_process_details
;
CrysAlisPro, Agilent Technologies,
Version 1.171.37.35g (release 09-12-2014 CrysAlis171 .NET)
(compiled Dec  9 2014,15:38:47)
Numerical absorption correction based on gaussian integration over
			a multifaceted crystal model
Empirical absorption correction using spherical harmonics,
 implemented in SCALE3 ABSPACK scaling algorithm.
;
_exptl_crystal_colour Colourless
_exptl_crystal_density_diffrn 1.410
_exptl_crystal_description needle
_exptl_crystal_F_000 556
_exptl_crystal_size_max 0.298
_exptl_crystal_size_mid 0.188
_exptl_crystal_size_min 0.151
_refine_diff_density_max 0.230
_refine_diff_density_min -0.231
_refine_diff_density_rms 0.040
_refine_ls_extinction_coef .
_refine_ls_extinction_method none
_refine_ls_goodness_of_fit_ref 1.036
_refine_ls_hydrogen_treatment constr
_refine_ls_matrix_type full
_refine_ls_number_parameters 417
_refine_ls_number_reflns 6002
_refine_ls_number_restraints 440
_refine_ls_restrained_S_all 1.037
_refine_ls_R_factor_all 0.0746
_refine_ls_R_factor_gt 0.0523
_refine_ls_shift/su_max 0.001
_refine_ls_shift/su_mean 0.000
_refine_ls_structure_factor_coef Fsqd
_refine_ls_weighting_details 'w=1/[\s^2^(Fo^2^)+(0.0503P)^2^+0.5224P] where P=(Fo^2^+2Fc^2^)/3'
_refine_ls_weighting_scheme calc
_refine_ls_wR_factor_gt 0.1218
_refine_ls_wR_factor_ref 0.1390
_reflns_Friedel_coverage 0.000
_reflns_Friedel_fraction_full .
_reflns_Friedel_fraction_max .
_reflns_number_gt 4380
_reflns_number_total 6002
_reflns_threshold_expression 'I > 2\s(I)'
_cod_data_source_file suppl_ncrs-2017-0375_suppl.cif
_cod_data_source_block bmk1568
_cod_original_cell_volume 1264.38(15)
_cod_database_code 8106235
_shelx_space_group_comment
;
The symmetry employed for this shelxl refinement is uniquely defined
by the following loop, which should always be used as a source of
symmetry information in preference to the above space-group names.
They are only intended as comments.
;
_shelx_estimated_absorpt_t_min 0.929
_shelx_estimated_absorpt_t_max 0.963
_publcif_funding_html
;
;

loop_
_space_group_symop_operation_xyz
'x, y, z'
'-x, -y, -z'

loop_
_atom_site_label
_atom_site_type_symbol
_atom_site_fract_x
_atom_site_fract_y
_atom_site_fract_z
_atom_site_U_iso_or_equiv
_atom_site_adp_type
_atom_site_occupancy
_atom_site_site_symmetry_order
_atom_site_calc_flag
_atom_site_refinement_flags_posn
_atom_site_refinement_flags_adp
_atom_site_refinement_flags_occupancy
_atom_site_disorder_assembly
_atom_site_disorder_group
S1 S 0.53465(11) 0.34985(13) 0.71518(12) 0.0664(4) Uani 0.768(3) 1 d D U P A 1
C1 C 0.4846(5) 0.4560(5) 0.8228(4) 0.0627(12) Uani 0.768(3) 1 d D U P A 1
H1 H 0.549379 0.537074 0.891002 0.075 Uiso 0.768(3) 1 calc R U P A 1
C2 C 0.3408(5) 0.4085(6) 0.7972(5) 0.0651(11) Uani 0.768(3) 1 d D U P A 1
H2 H 0.292964 0.450287 0.843816 0.078 Uiso 0.768(3) 1 calc R U P A 1
C3 C 0.2758(8) 0.2832(11) 0.6862(9) 0.0656(16) Uani 0.768(3) 1 d D U P A 1
H3 H 0.177161 0.234682 0.652859 0.079 Uiso 0.768(3) 1 calc R U P A 1
C4 C 0.3610(2) 0.2385(2) 0.63239(17) 0.0466(5) Uani 0.768(3) 1 d D U P A 1
S1A S 0.2424(7) 0.2796(10) 0.6921(9) 0.0688(14) Uani 0.232(3) 1 d D U P A 2
C1A C 0.3838(13) 0.4266(18) 0.8129(15) 0.057(3) Uani 0.232(3) 1 d D U P A 2
H1A H 0.369843 0.491069 0.875773 0.069 Uiso 0.232(3) 1 calc R U P A 2
C2A C 0.5156(14) 0.4382(16) 0.8067(13) 0.059(3) Uani 0.232(3) 1 d D U P A 2
H2A H 0.602666 0.507921 0.862585 0.070 Uiso 0.232(3) 1 calc R U P A 2
C3A C 0.4940(12) 0.3221(17) 0.6974(14) 0.067(3) Uani 0.232(3) 1 d D U P A 2
H3A H 0.569287 0.307032 0.674116 0.081 Uiso 0.232(3) 1 calc R U P A 2
C4A C 0.3610(2) 0.2385(2) 0.63239(17) 0.0466(5) Uani 0.232(3) 1 d D U P A 2
C5 C 0.3135(2) 0.10572(19) 0.52627(17) 0.0421(4) Uani 1 1 d . . . . .
C6 C 0.2007(2) -0.0253(2) 0.49954(18) 0.0473(5) Uani 1 1 d . . . . .
H6 H 0.134030 -0.048065 0.544076 0.057 Uiso 1 1 calc R U . . .
C7 C 0.2068(2) -0.11664(19) 0.39219(18) 0.0447(4) Uani 1 1 d . . . . .
C8 C 0.5003(2) 0.19227(19) 0.41823(16) 0.0425(4) Uani 1 1 d . . . . .
C9 C 0.6187(3) 0.1766(3) 0.4017(2) 0.0677(7) Uani 1 1 d . . . . .
H9 H 0.621872 0.099208 0.402195 0.081 Uiso 1 1 calc R U . . .
C10 C 0.7305(3) 0.2750(4) 0.3846(3) 0.0898(9) Uani 1 1 d . . . . .
H10 H 0.811686 0.265428 0.373942 0.108 Uiso 1 1 calc R U . . .
C11 C 0.7275(3) 0.3892(3) 0.3826(2) 0.0809(9) Uani 1 1 d . . . . .
H11 H 0.806201 0.456831 0.371479 0.097 Uiso 1 1 calc R U . . .
C12 C 0.6079(3) 0.4026(2) 0.3970(2) 0.0694(7) Uani 1 1 d . . . . .
H12 H 0.604777 0.479025 0.394240 0.083 Uiso 1 1 calc R U . . .
C13 C 0.4937(2) 0.3062(2) 0.41518(18) 0.0508(5) Uani 1 1 d . . . . .
H13 H 0.412489 0.315899 0.425448 0.061 Uiso 1 1 calc R U . . .
C14 C 0.1114(2) -0.2710(2) 0.32795(19) 0.0482(5) Uani 1 1 d . . . . .
C15 C 0.0942(2) -0.5481(2) 0.06679(19) 0.0493(5) Uani 1 1 d . . . . .
C16 C 0.0018(2) -0.70304(19) 0.00660(18) 0.0452(5) Uani 1 1 d . . . . .
C17 C 0.0174(2) -0.7993(2) -0.09108(18) 0.0478(5) Uani 1 1 d . . . . .
H17 H 0.085527 -0.779631 -0.135102 0.057 Uiso 1 1 calc R U . . .
C18 C -0.0892(2) -0.93014(19) -0.10910(16) 0.0421(4) Uani 1 1 d . . . . .
S2 S -0.1851(3) -1.21667(18) -0.1788(2) 0.0564(5) Uani 0.609(3) 1 d D U P B 1
C19 C -0.1175(2) -1.0688(2) -0.19663(17) 0.0440(4) Uani 0.609(3) 1 d D U P B 1
C20 C -0.0800(17) -1.0914(14) -0.3047(9) 0.057(2) Uani 0.609(3) 1 d D U P B 1
H20 H -0.042354 -1.022008 -0.330743 0.068 Uiso 0.609(3) 1 calc R U P B 1
C21 C -0.1048(12) -1.2311(7) -0.3716(8) 0.0511(13) Uani 0.609(3) 1 d D U P B 1
H21 H -0.087427 -1.264754 -0.446696 0.061 Uiso 0.609(3) 1 calc R U P B 1
C22 C -0.1571(10) -1.3091(8) -0.3113(5) 0.0500(13) Uani 0.609(3) 1 d D U P B 1
H22 H -0.175656 -1.401789 -0.338654 0.060 Uiso 0.609(3) 1 calc R U P B 1
S2A S -0.0696(7) -1.0881(6) -0.3229(4) 0.0560(8) Uani 0.391(3) 1 d D U P B 2
C19A C -0.1175(2) -1.0688(2) -0.19663(17) 0.0440(4) Uani 0.391(3) 1 d D U P B 2
C20A C -0.1586(18) -1.1886(11) -0.1788(14) 0.059(3) Uani 0.391(3) 1 d D U P B 2
H20A H -0.179414 -1.193369 -0.108754 0.071 Uiso 0.391(3) 1 calc R U P B 2
C21A C -0.1649(17) -1.3030(13) -0.2809(9) 0.056(2) Uani 0.391(3) 1 d D U P B 2
H21A H -0.200408 -1.394590 -0.289816 0.067 Uiso 0.391(3) 1 calc R U P B 2
C22A C -0.1120(19) -1.2596(10) -0.3630(12) 0.054(2) Uani 0.391(3) 1 d D U P B 2
H22A H -0.100014 -1.316450 -0.433204 0.064 Uiso 0.391(3) 1 calc R U P B 2
C23 C -0.2811(2) -1.00608(19) -0.00114(17) 0.0431(4) Uani 1 1 d . . . . .
C24 C -0.4113(2) -1.0925(2) -0.0840(2) 0.0565(6) Uani 1 1 d . . . . .
H24 H -0.423716 -1.086218 -0.154914 0.068 Uiso 1 1 calc R U . . .
C25 C -0.5238(3) -1.1892(2) -0.0603(2) 0.0696(7) Uani 1 1 d . . . . .
H25 H -0.613023 -1.247945 -0.115284 0.083 Uiso 1 1 calc R U . . .
C26 C -0.5048(3) -1.1988(3) 0.0434(3) 0.0768(8) Uani 1 1 d . . . . .
H26 H -0.580538 -1.264818 0.058451 0.092 Uiso 1 1 calc R U . . .
C27 C -0.3737(3) -1.1112(3) 0.1256(3) 0.0794(8) Uani 1 1 d . . . . .
H27 H -0.361020 -1.118217 0.196119 0.095 Uiso 1 1 calc R U . . .
C28 C -0.2615(3) -1.0134(3) 0.1042(2) 0.0625(6) Uani 1 1 d . . . . .
H28 H -0.173220 -0.952913 0.160305 0.075 Uiso 1 1 calc R U . . .
N1 N 0.38018(17) 0.08720(15) 0.43565(14) 0.0425(4) Uani 1 1 d . . . . .
N2 N 0.31608(18) -0.05003(16) 0.35200(15) 0.0463(4) Uani 1 1 d . . . . .
N3 N 0.14238(19) -0.33627(16) 0.22880(16) 0.0553(5) Uani 1 1 d . . . . .
H3B H 0.211634 -0.288734 0.204268 0.066 Uiso 1 1 calc R U . . .
N4 N 0.0618(2) -0.48181(17) 0.16540(17) 0.0599(5) Uani 1 1 d . . . . .
H4 H -0.008465 -0.529077 0.189308 0.072 Uiso 1 1 calc R U . . .
N5 N -0.10724(18) -0.76601(16) 0.04906(15) 0.0467(4) Uani 1 1 d . . . . .
N6 N -0.16261(17) -0.90569(15) -0.02352(14) 0.0435(4) Uani 1 1 d . . . . .
O1 O 0.01181(19) -0.33486(16) 0.36309(17) 0.0776(6) Uani 1 1 d . . . . .
O2 O 0.1941(2) -0.48422(16) 0.03243(17) 0.0810(6) Uani 1 1 d . . . . .

loop_
_atom_site_aniso_label
_atom_site_aniso_U_11
_atom_site_aniso_U_22
_atom_site_aniso_U_33
_atom_site_aniso_U_23
_atom_site_aniso_U_13
_atom_site_aniso_U_12
S1 0.0555(6) 0.0574(6) 0.0511(6) 0.0075(4) 0.0083(5) 0.0148(5)
C1 0.077(2) 0.0453(17) 0.0450(17) 0.0069(13) 0.0227(18) 0.0248(17)
C2 0.080(2) 0.053(2) 0.061(2) 0.0229(15) 0.039(2) 0.033(2)
C3 0.068(3) 0.060(2) 0.072(3) 0.0315(19) 0.035(2) 0.032(2)
C4 0.0547(11) 0.0401(9) 0.0433(10) 0.0208(8) 0.0179(9) 0.0199(8)
S1A 0.080(3) 0.0569(18) 0.074(2) 0.0247(15) 0.043(2) 0.039(2)
C1A 0.072(4) 0.048(4) 0.053(4) 0.017(3) 0.028(4) 0.034(3)
C2A 0.063(4) 0.052(4) 0.051(4) 0.019(3) 0.021(4) 0.024(3)
C3A 0.068(4) 0.058(4) 0.051(4) 0.018(3) 0.020(4) 0.017(3)
C4A 0.0547(11) 0.0401(9) 0.0433(10) 0.0208(8) 0.0179(9) 0.0199(8)
C5 0.0463(10) 0.0369(9) 0.0407(10) 0.0181(8) 0.0140(8) 0.0178(8)
C6 0.0497(11) 0.0381(10) 0.0501(11) 0.0216(9) 0.0200(9) 0.0163(9)
C7 0.0449(10) 0.0347(9) 0.0470(11) 0.0170(8) 0.0128(9) 0.0146(8)
C8 0.0433(10) 0.0385(9) 0.0354(9) 0.0136(8) 0.0111(8) 0.0145(8)
C9 0.0601(15) 0.0691(15) 0.0819(17) 0.0348(14) 0.0265(13) 0.0366(13)
C10 0.0586(16) 0.095(2) 0.103(2) 0.0347(19) 0.0373(16) 0.0349(16)
C11 0.0728(18) 0.0542(14) 0.0713(17) 0.0213(13) 0.0345(14) 0.0008(13)
C12 0.094(2) 0.0404(11) 0.0585(14) 0.0217(10) 0.0259(14) 0.0213(12)
C13 0.0583(13) 0.0442(11) 0.0463(11) 0.0178(9) 0.0171(10) 0.0242(10)
C14 0.0437(11) 0.0350(9) 0.0544(12) 0.0164(9) 0.0151(9) 0.0132(8)
C15 0.0451(11) 0.0371(10) 0.0507(11) 0.0155(9) 0.0133(9) 0.0118(9)
C16 0.0448(11) 0.0344(9) 0.0458(10) 0.0158(8) 0.0126(9) 0.0129(8)
C17 0.0490(11) 0.0401(10) 0.0451(10) 0.0181(8) 0.0196(9) 0.0152(9)
C18 0.0433(10) 0.0364(9) 0.0383(9) 0.0137(8) 0.0124(8) 0.0155(8)
S2 0.0771(13) 0.0408(7) 0.0529(7) 0.0232(6) 0.0230(7) 0.0279(7)
C19 0.0436(10) 0.0394(9) 0.0418(9) 0.0151(8) 0.0123(8) 0.0174(8)
C20 0.057(3) 0.045(3) 0.050(4) 0.012(3) 0.012(3) 0.019(2)
C21 0.056(2) 0.049(2) 0.0428(19) 0.0168(19) 0.0151(17) 0.024(2)
C22 0.065(2) 0.0415(18) 0.043(3) 0.014(2) 0.020(2) 0.0300(16)
S2A 0.0625(14) 0.0571(13) 0.0400(11) 0.0164(9) 0.0185(9) 0.0271(10)
C19A 0.0436(10) 0.0394(9) 0.0418(9) 0.0151(8) 0.0123(8) 0.0174(8)
C20A 0.060(3) 0.052(4) 0.051(3) 0.017(3) 0.021(3) 0.022(3)
C21A 0.063(3) 0.048(3) 0.051(4) 0.018(3) 0.020(3) 0.025(2)
C22A 0.060(3) 0.044(3) 0.046(3) 0.006(3) 0.014(3) 0.029(3)
C23 0.0420(10) 0.0338(9) 0.0449(10) 0.0140(8) 0.0177(8) 0.0144(8)
C24 0.0488(12) 0.0495(11) 0.0463(11) 0.0115(9) 0.0118(10) 0.0130(10)
C25 0.0469(13) 0.0498(12) 0.0658(16) 0.0056(11) 0.0160(12) 0.0046(10)
C26 0.0747(18) 0.0491(13) 0.0872(19) 0.0286(13) 0.0433(16) 0.0154(12)
C27 0.0818(19) 0.0779(18) 0.0802(18) 0.0517(16) 0.0337(16) 0.0259(15)
C28 0.0550(13) 0.0646(14) 0.0586(14) 0.0321(12) 0.0130(11) 0.0183(11)
N1 0.0445(9) 0.0317(7) 0.0426(8) 0.0136(6) 0.0116(7) 0.0144(7)
N2 0.0505(10) 0.0321(8) 0.0444(9) 0.0117(7) 0.0120(8) 0.0155(7)
N3 0.0548(10) 0.0308(8) 0.0585(11) 0.0120(8) 0.0207(9) 0.0103(7)
N4 0.0582(11) 0.0329(8) 0.0633(11) 0.0114(8) 0.0263(9) 0.0106(8)
N5 0.0452(9) 0.0324(8) 0.0472(9) 0.0103(7) 0.0129(8) 0.0135(7)
N6 0.0439(9) 0.0326(7) 0.0422(8) 0.0119(7) 0.0139(7) 0.0135(7)
O1 0.0706(11) 0.0441(8) 0.0849(12) 0.0182(8) 0.0413(10) 0.0098(8)
O2 0.0803(12) 0.0432(8) 0.0794(12) 0.0164(8) 0.0431(10) 0.0066(8)

loop_
_atom_type_symbol
_atom_type_description
_atom_type_scat_dispersion_real
_atom_type_scat_dispersion_imag
_atom_type_scat_source
C C 0.0033 0.0016 'International Tables Vol C Tables 4.2.6.8 and 6.1.1.4'
H H 0.0000 0.0000 'International Tables Vol C Tables 4.2.6.8 and 6.1.1.4'
N N 0.0061 0.0033 'International Tables Vol C Tables 4.2.6.8 and 6.1.1.4'
O O 0.0106 0.0060 'International Tables Vol C Tables 4.2.6.8 and 6.1.1.4'
S S 0.1246 0.1234 'International Tables Vol C Tables 4.2.6.8 and 6.1.1.4'

loop_
_geom_angle_atom_site_label_1
_geom_angle_atom_site_label_2
_geom_angle_atom_site_label_3
_geom_angle
_geom_angle_site_symmetry_1
_geom_angle_site_symmetry_3
C4 S1 C1 91.60(18) . .
C2 C1 S1 112.8(4) . .
C1 C2 C3 108.2(5) . .
C4 C3 C2 117.6(6) . .
C3 C4 C5 125.5(4) . .
C3 C4 S1 109.8(4) . .
C5 C4 S1 124.23(16) . .
C4A S1A C1A 88.9(5) . .
C2A C1A S1A 114.3(10) . .
C1A C2A C3A 106.5(11) . .
C4A C3A C2A 115.5(10) . .
C3A C4A C5 124.0(7) . .
C3A C4A S1A 114.7(6) . .
C5 C4A S1A 120.5(3) . .
N1 C5 C6 106.19(16) . .
N1 C5 C4 125.40(17) . .
C6 C5 C4 128.32(19) . .
N1 C5 C4A 125.40(17) . .
C6 C5 C4A 128.32(19) . .
C5 C6 C7 105.45(18) . .
N2 C7 C6 112.14(17) . .
N2 C7 C14 121.34(18) . .
C6 C7 C14 126.47(19) . .
C9 C8 C13 120.9(2) . .
C9 C8 N1 119.15(19) . .
C13 C8 N1 119.93(18) . .
C10 C9 C8 118.8(3) . .
C9 C10 C11 121.5(3) . .
C12 C11 C10 119.3(2) . .
C13 C12 C11 120.9(2) . .
C12 C13 C8 118.6(2) . .
O1 C14 N3 121.98(18) . .
O1 C14 C7 122.8(2) . .
N3 C14 C7 115.21(18) . .
O2 C15 N4 121.67(19) . .
O2 C15 C16 123.6(2) . .
N4 C15 C16 114.67(18) . .
N5 C16 C17 112.34(17) . .
N5 C16 C15 120.30(18) . .
C17 C16 C15 127.28(19) . .
C18 C17 C16 105.29(18) . .
N6 C18 C17 106.09(16) . .
N6 C18 C19 125.43(17) . .
C17 C18 C19 128.42(18) . .
N6 C18 C19A 125.43(17) . .
C17 C18 C19A 128.42(18) . .
C19 S2 C22 92.4(3) . .
C20 C19 C18 122.5(6) . .
C20 C19 S2 111.0(6) . .
C18 C19 S2 126.31(17) . .
C19 C20 C21 113.2(10) . .
C22 C21 C20 111.0(10) . .
C21 C22 S2 112.2(8) . .
C19A S2A C22A 92.7(6) . .
C20A C19A C18 126.9(6) . .
C20A C19A S2A 112.0(5) . .
C18 C19A S2A 120.0(3) . .
C19A C20A C21A 111.9(11) . .
C22A C21A C20A 110.5(13) . .
C21A C22A S2A 112.3(12) . .
C28 C23 C24 121.3(2) . .
C28 C23 N6 118.65(18) . .
C24 C23 N6 120.07(19) . .
C23 C24 C25 118.8(2) . .
C26 C25 C24 120.4(2) . .
C25 C26 C27 120.1(2) . .
C28 C27 C26 120.3(3) . .
C23 C28 C27 119.2(2) . .
N2 N1 C5 112.16(15) . .
N2 N1 C8 119.43(16) . .
C5 N1 C8 128.35(15) . .
C7 N2 N1 104.05(16) . .
C14 N3 N4 119.05(17) . .
C15 N4 N3 119.23(18) . .
C16 N5 N6 104.15(16) . .
N5 N6 C18 112.13(15) . .
N5 N6 C23 119.17(15) . .
C18 N6 C23 128.66(15) . .

loop_
_geom_bond_atom_site_label_1
_geom_bond_atom_site_label_2
_geom_bond_distance
_geom_bond_site_symmetry_2
S1 C4 1.704(2) .
S1 C1 1.732(4) .
C1 C2 1.357(5) .
C2 C3 1.427(9) .
C3 C4 1.322(8) .
C4 C5 1.454(3) .
S1A C4A 1.650(6) .
S1A C1A 1.754(10) .
C1A C2A 1.360(9) .
C2A C3A 1.431(12) .
C3A C4A 1.309(10) .
C4A C5 1.454(3) .
C5 N1 1.358(2) .
C5 C6 1.371(3) .
C6 C7 1.385(3) .
C7 N2 1.331(3) .
C7 C14 1.473(3) .
C8 C9 1.367(3) .
C8 C13 1.390(3) .
C8 N1 1.434(2) .
C9 C10 1.344(4) .
C10 C11 1.370(4) .
C11 C12 1.363(4) .
C12 C13 1.353(3) .
C14 O1 1.215(2) .
C14 N3 1.325(3) .
C15 O2 1.211(3) .
C15 N4 1.333(3) .
C15 C16 1.473(3) .
C16 N5 1.333(2) .
C16 C17 1.385(3) .
C17 C18 1.375(3) .
C18 N6 1.366(2) .
C18 C19 1.455(3) .
C18 C19A 1.455(3) .
S2 C19 1.677(3) .
S2 C22 1.718(7) .
C19 C20 1.385(10) .
C20 C21 1.419(14) .
C21 C22 1.357(6) .
S2A C19A 1.643(4) .
S2A C22A 1.713(10) .
C19A C20A 1.393(11) .
C20A C21A 1.427(15) .
C21A C22A 1.355(8) .
C23 C28 1.371(3) .
C23 C24 1.372(3) .
C23 N6 1.429(2) .
C24 C25 1.383(3) .
C25 C26 1.364(4) .
C26 C27 1.374(4) .
C27 C28 1.372(3) .
N1 N2 1.358(2) .
N3 N4 1.382(2) .
N5 N6 1.353(2) .
